data_4110296
loop_
_publ_author_name
'Go Hirai'
'Toru Watanabe'
'Kazunori Yamaguchi'
'Taeko Miyagi'
'Mikiko Sodeoka'

_publ_section_title
;
 Stereocontrolled and Convergent Entry to CF2-Sialosides: Synthesis of
 CF2-Linked Ganglioside GM4
;
_journal_name_full 'Journal of the American Chemical Society'
_journal_page_first 15420
_journal_page_last 15421
_journal_paper_doi 10.1021/ja075738w
_journal_volume 129
_journal_year 2007
_chemical_absolute_configuration syn
_chemical_formula_moiety 'C25 H33 F2 N O13, 1.5(H2 O)'
_chemical_formula_sum 'C25 H36 F2 N O14.5'
_chemical_formula_weight 620.55
_chemical_name_systematic
; 
 ? 
;
_space_group_IT_number 4
_symmetry_cell_setting monoclinic
_symmetry_space_group_name_Hall 'P 2yb'
_symmetry_space_group_name_H-M 'P 1 21 1'
_atom_sites_solution_hydrogens difmap
_atom_sites_solution_primary direct
_atom_sites_solution_secondary difmap
_audit_creation_method SHELXL-97
_cell_angle_alpha 90
_cell_angle_beta 95.5451(12)
_cell_angle_gamma 90
_cell_formula_units_Z 2
_cell_length_a 6.0975(2)
_cell_length_b 8.3422(2)
_cell_length_c 28.8836(10)
_cell_measurement_reflns_used 196964
_cell_measurement_temperature 90
_cell_measurement_theta_max 27.5
_cell_measurement_theta_min 2.1
_cell_volume 1462.33(8)
_computing_cell_refinement 'HKL2000 (Otwinowski & Minor, 1997)'
_computing_data_collection
;
 CrystalClear SM ver. 1.3.6 (Rigaku/MSC Inc., 2005)
;
_computing_data_reduction 'HKL2000 (Otwinowski & Minor, 1997)'
_computing_molecular_graphics 'ORTEP-3 for Windows (Farrugia, 1997)'
_computing_publication_material 'SHELXL-97 (Sheldrick, 1997)'
_computing_structure_refinement 'SHELXL-97 (Sheldrick, 1997)'
_computing_structure_solution 'SIR-97 (Altomare et al., 1999)'
_diffrn_ambient_temperature 90
_diffrn_detector_area_resol_mean 28.5714
_diffrn_measured_fraction_theta_full 0.996
_diffrn_measured_fraction_theta_max 0.996
_diffrn_measurement_device_type 'Rigaku AFC-8 with Saturn 70 CCD'
_diffrn_measurement_method \w-scan
_diffrn_radiation_monochromator 'confocal mirror'
_diffrn_radiation_source 'fine-focus rotating anode'
_diffrn_radiation_type MoK\a
_diffrn_radiation_wavelength 0.71073
_diffrn_reflns_av_R_equivalents 0.054
_diffrn_reflns_av_sigmaI/netI 0.024
_diffrn_reflns_limit_h_max 7
_diffrn_reflns_limit_h_min -7
_diffrn_reflns_limit_k_max 10
_diffrn_reflns_limit_k_min -10
_diffrn_reflns_limit_l_max 37
_diffrn_reflns_limit_l_min -37
_diffrn_reflns_number 196964
_diffrn_reflns_theta_full 27.50
_diffrn_reflns_theta_max 27.50
_diffrn_reflns_theta_min 2.13
_exptl_absorpt_coefficient_mu 0.124
_exptl_absorpt_correction_type none
_exptl_crystal_colour colourless
_exptl_crystal_density_diffrn 1.409
_exptl_crystal_description needle
_exptl_crystal_F_000 654
_exptl_crystal_size_max 0.223
_exptl_crystal_size_mid 0.034
_exptl_crystal_size_min 0.015
_refine_diff_density_max 0.211
_refine_diff_density_min -0.190
_refine_diff_density_rms 0.039
_refine_ls_abs_structure_details
;
 The enantiomorph of the crystal was selected to 
 agree with the absolute structures of 
 sugers of A and B rings.
;
_refine_ls_extinction_method none
_refine_ls_goodness_of_fit_ref 1.032
_refine_ls_hydrogen_treatment mixed
_refine_ls_matrix_type full
_refine_ls_number_parameters 426
_refine_ls_number_reflns 3574
_refine_ls_number_restraints 1
_refine_ls_restrained_S_all 1.031
_refine_ls_R_factor_all 0.0394
_refine_ls_R_factor_gt 0.0325
_refine_ls_shift/su_max 0.001
_refine_ls_shift/su_mean 0.000
_refine_ls_structure_factor_coef Fsqd
_refine_ls_weighting_details 'calc w=1/[\s^2^(Fo^2^)+(0.0482P)^2^+0.2490P] where P=(Fo^2^+2Fc^2^)/3'
_refine_ls_weighting_scheme calc
_refine_ls_wR_factor_gt 0.0795
_refine_ls_wR_factor_ref 0.0835
_reflns_number_gt 3179
_reflns_number_total 3574
_reflns_threshold_expression I>2\s(I)
_cod_data_source_file ja075738w-file003.cif
_cod_data_source_block 061124-Watanabe
_cod_original_sg_symbol_H-M 'P 21'
_cod_original_formula_sum 'C25 H36 F2 N O14.50'
_cod_database_code 4110296

loop_
_symmetry_equiv_pos_as_xyz
'x, y, z'
'-x, y+1/2, -z'

loop_
_atom_site_label
_atom_site_type_symbol
_atom_site_fract_x
_atom_site_fract_y
_atom_site_fract_z
_atom_site_U_iso_or_equiv
_atom_site_adp_type
_atom_site_occupancy
_atom_site_symmetry_multiplicity
_atom_site_calc_flag
_atom_site_refinement_flags
F1 F 0.8092(2) 0.11871(17) 0.21399(4) 0.0321(3) Uani 1 1 d .
F2 F 0.5465(2) 0.09043(17) 0.25961(5) 0.0347(3) Uani 1 1 d .
O1 O 0.6454(2) 0.40034(19) 0.18050(5) 0.0209(3) Uani 1 1 d .
O2 O 0.1234(2) 0.1702(2) 0.10420(5) 0.0258(3) Uani 1 1 d .
H2O H 0.2171 0.1099 0.0937 0.039 Uiso 1 1 calc R
O3 O 0.1893(3) 0.4410(2) 0.23013(6) 0.0322(4) Uani 1 1 d .
O4 O 0.4950(2) 0.4793(2) 0.27584(5) 0.0275(3) Uani 1 1 d .
O5 O 0.8154(3) 0.8140(2) 0.36366(6) 0.0396(4) Uani 1 1 d .
H5O H 0.7391 0.8165 0.3864 0.059 Uiso 1 1 calc R
O6 O 0.8024(3) 0.4698(2) 0.36388(5) 0.0314(4) Uani 1 1 d .
O7 O 0.9002(3) 0.2462(2) 0.40566(5) 0.0329(4) Uani 1 1 d .
O8 O 0.9574(3) 0.0766(2) 0.32226(6) 0.0365(4) Uani 1 1 d .
H8O H 0.9060 -0.0004 0.3365 0.055 Uiso 1 1 calc R
O9 O 0.8103(2) 0.5276(2) 0.09524(5) 0.0243(3) Uani 1 1 d .
H9O H 0.7328 0.4973 0.0712 0.036 Uiso 1 1 calc R
O10 O 0.7025(3) 0.7594(2) 0.19643(6) 0.0336(4) Uani 1 1 d .
H10O H 0.7230 0.8587 0.1989 0.050 Uiso 1 1 calc R
O11 O 0.8207(3) 0.9477(2) 0.12142(6) 0.0319(4) Uani 1 1 d .
H11O H 0.8926 1.0317 0.1176 0.048 Uiso 1 1 calc R
O12 O 0.5038(2) 0.4837(2) 0.02305(5) 0.0284(4) Uani 1 1 d .
O13 O 1.4711(3) 0.2970(2) 0.56582(6) 0.0374(4) Uani 1 1 d .
N1 N 0.2550(3) 0.4840(2) 0.07613(6) 0.0213(4) Uani 1 1 d .
H1N H 0.1267 0.5204 0.0830 0.026 Uiso 1 1 calc R
C1 C 0.5128(3) 0.3031(3) 0.20742(7) 0.0222(4) Uani 1 1 d .
C2 C 0.5180(3) 0.4990(3) 0.14672(7) 0.0191(4) Uani 1 1 d .
H2 H 0.4123 0.5646 0.1632 0.023 Uiso 1 1 calc R
C3 C 0.3856(3) 0.3899(3) 0.11119(7) 0.0198(4) Uani 1 1 d .
H3 H 0.4905 0.3213 0.0955 0.024 Uiso 1 1 calc R
C4 C 0.2323(3) 0.2817(3) 0.13609(7) 0.0221(4) Uani 1 1 d .
H4 H 0.1183 0.3503 0.1490 0.027 Uiso 1 1 calc R
C5 C 0.3615(3) 0.1940(3) 0.17637(7) 0.0236(4) Uani 1 1 d .
H51 H 0.2561 0.1416 0.1956 0.028 Uiso 1 1 calc R
H52 H 0.4513 0.1088 0.1636 0.028 Uiso 1 1 calc R
C6 C 0.3825(4) 0.4134(3) 0.23818(7) 0.0250(4) Uani 1 1 d .
C7 C 0.7361(3) 0.4714(3) 0.27873(7) 0.0253(4) Uani 1 1 d .
H7 H 0.7871 0.5276 0.2511 0.030 Uiso 1 1 calc R
C8 C 0.8121(4) 0.2974(3) 0.27823(7) 0.0237(4) Uani 1 1 d .
H8 H 0.9665 0.2989 0.2693 0.028 Uiso 1 1 calc R
C9 C 0.6745(4) 0.2029(3) 0.24017(7) 0.0246(4) Uani 1 1 d .
C10 C 0.8237(4) 0.5612(3) 0.32254(7) 0.0293(5) Uani 1 1 d .
H10 H 0.9836 0.5840 0.3206 0.035 Uiso 1 1 calc R
C11 C 0.9224(4) 0.3247(3) 0.36344(8) 0.0299(5) Uani 1 1 d .
H11 H 1.0810 0.3458 0.3595 0.036 Uiso 1 1 calc R
C12 C 0.8208(4) 0.2137(3) 0.32559(8) 0.0275(5) Uani 1 1 d .
H12 H 0.6696 0.1806 0.3324 0.033 Uiso 1 1 calc R
C13 C 0.6752(3) 0.6113(3) 0.12499(7) 0.0208(4) Uani 1 1 d .
H13 H 0.5870 0.6937 0.1062 0.025 Uiso 1 1 calc R
C14 C 0.8299(3) 0.6970(3) 0.16196(7) 0.0257(5) Uani 1 1 d .
H14 H 0.9339 0.6156 0.1771 0.031 Uiso 1 1 calc R
C15 C 0.9655(4) 0.8267(3) 0.14113(8) 0.0289(5) Uani 1 1 d .
H151 H 1.0711 0.8737 0.1656 0.035 Uiso 1 1 calc R
H152 H 1.0500 0.7800 0.1168 0.035 Uiso 1 1 calc R
C16 C 0.3170(3) 0.5186(3) 0.03436(7) 0.0260(5) Uani 1 1 d .
C17 C 0.1523(4) 0.6026(4) 0.00080(8) 0.0354(6) Uani 1 1 d .
H171 H 0.1058 0.5306 -0.0251 0.053 Uiso 1 1 calc R
H172 H 0.2197 0.6989 -0.0112 0.053 Uiso 1 1 calc R
H173 H 0.0239 0.6332 0.0167 0.053 Uiso 1 1 calc R
C18 C 0.7057(5) 0.7192(3) 0.32726(9) 0.0378(6) Uani 1 1 d .
H181 H 0.7008 0.7787 0.2975 0.045 Uiso 1 1 calc R
H182 H 0.5522 0.6986 0.3341 0.045 Uiso 1 1 calc R
C19 C 1.0536(4) 0.2723(3) 0.44349(7) 0.0283(5) Uani 1 1 d .
C20 C 1.2323(4) 0.3741(3) 0.44469(8) 0.0311(5) Uani 1 1 d .
H20 H 1.2559 0.4376 0.4183 0.037 Uiso 1 1 calc R
C21 C 1.3792(4) 0.3830(3) 0.48524(8) 0.0308(5) Uani 1 1 d .
H21 H 1.5047 0.4508 0.4861 0.037 Uiso 1 1 calc R
C22 C 1.3407(4) 0.2933(3) 0.52379(7) 0.0288(5) Uani 1 1 d .
C23 C 1.1600(4) 0.1918(3) 0.52239(8) 0.0314(5) Uani 1 1 d .
H23 H 1.1351 0.1291 0.5488 0.038 Uiso 1 1 calc R
C24 C 1.0159(4) 0.1820(3) 0.48244(7) 0.0303(5) Uani 1 1 d .
H24 H 0.8911 0.1135 0.4816 0.036 Uiso 1 1 calc R
C25 C 1.6489(5) 0.4099(4) 0.57003(10) 0.0461(7) Uani 1 1 d .
H251 H 1.7304 0.3997 0.6008 0.069 Uiso 1 1 calc R
H252 H 1.5898 0.5188 0.5661 0.069 Uiso 1 1 calc R
H253 H 1.7480 0.3884 0.5460 0.069 Uiso 1 1 calc R
OW1 O 0.4126(3) -0.0294(2) 0.06939(6) 0.0326(4) Uani 1 1 d .
H1W1 H 0.538(6) -0.038(5) 0.0846(12) 0.055(10) Uiso 1 1 d .
H1W2 H 0.437(6) -0.016(5) 0.0403(15) 0.074(12) Uiso 1 1 d .
OW2 O 1.064(2) 0.8449(16) 0.2590(4) 0.128(4) Uani 0.362(7) 1 d P
OW3 O 1.218(6) 0.807(4) 0.2720(10) 0.128(4) Uani 0.138(7) 1 d P

loop_
_atom_site_aniso_label
_atom_site_aniso_U_11
_atom_site_aniso_U_22
_atom_site_aniso_U_33
_atom_site_aniso_U_23
_atom_site_aniso_U_13
_atom_site_aniso_U_12
F1 0.0391(7) 0.0299(7) 0.0259(6) -0.0045(6) -0.0046(5) 0.0073(6)
F2 0.0442(8) 0.0297(7) 0.0283(7) 0.0075(6) -0.0056(6) -0.0161(6)
O1 0.0195(7) 0.0231(7) 0.0199(7) 0.0024(6) 0.0004(5) -0.0038(6)
O2 0.0236(7) 0.0267(8) 0.0264(7) -0.0038(7) -0.0010(6) -0.0069(7)
O3 0.0243(8) 0.0428(10) 0.0303(8) -0.0007(8) 0.0072(6) -0.0029(7)
O4 0.0303(8) 0.0296(8) 0.0228(7) -0.0027(7) 0.0027(6) -0.0029(7)
O5 0.0659(12) 0.0276(9) 0.0242(8) -0.0038(7) -0.0022(8) -0.0077(9)
O6 0.0451(9) 0.0285(9) 0.0201(7) 0.0014(7) 0.0006(6) -0.0060(8)
O7 0.0435(9) 0.0343(9) 0.0193(7) 0.0047(7) -0.0055(7) -0.0122(8)
O8 0.0482(10) 0.0279(9) 0.0322(9) 0.0024(7) -0.0026(7) 0.0024(8)
O9 0.0183(7) 0.0320(9) 0.0227(7) -0.0040(6) 0.0029(5) -0.0025(6)
O10 0.0458(10) 0.0263(9) 0.0297(8) -0.0032(7) 0.0079(7) -0.0090(8)
O11 0.0286(8) 0.0249(8) 0.0415(9) 0.0069(7) 0.0004(7) -0.0052(7)
O12 0.0212(7) 0.0430(10) 0.0213(7) 0.0021(7) 0.0032(6) -0.0008(7)
O13 0.0377(9) 0.0451(11) 0.0272(8) 0.0042(8) -0.0085(7) -0.0047(8)
N1 0.0163(7) 0.0255(9) 0.0221(8) 0.0012(7) 0.0011(6) -0.0006(7)
C1 0.0225(10) 0.0244(11) 0.0197(9) 0.0011(8) 0.0024(8) -0.0069(9)
C2 0.0173(9) 0.0213(10) 0.0185(9) 0.0016(8) 0.0010(7) -0.0019(8)
C3 0.0172(9) 0.0216(10) 0.0203(9) 0.0008(8) 0.0007(7) -0.0023(8)
C4 0.0211(9) 0.0233(10) 0.0216(9) -0.0010(8) 0.0006(8) -0.0067(8)
C5 0.0240(10) 0.0220(10) 0.0243(10) 0.0010(9) 0.0001(8) -0.0061(9)
C6 0.0268(11) 0.0263(11) 0.0222(10) 0.0024(9) 0.0047(8) -0.0075(9)
C7 0.0270(10) 0.0258(11) 0.0228(10) 0.0013(9) 0.0007(8) -0.0064(9)
C8 0.0258(10) 0.0249(11) 0.0197(9) -0.0005(9) -0.0010(8) -0.0058(9)
C9 0.0294(11) 0.0229(11) 0.0214(10) 0.0021(9) 0.0015(8) -0.0046(9)
C10 0.0389(13) 0.0260(12) 0.0220(10) 0.0015(9) -0.0024(9) -0.0068(10)
C11 0.0380(12) 0.0301(12) 0.0208(10) 0.0030(10) -0.0016(9) -0.0066(10)
C12 0.0354(12) 0.0242(11) 0.0220(10) 0.0033(9) -0.0013(9) -0.0022(9)
C13 0.0183(9) 0.0227(11) 0.0214(9) 0.0023(8) 0.0023(7) -0.0018(8)
C14 0.0252(10) 0.0255(11) 0.0257(10) 0.0000(9) -0.0007(8) -0.0052(9)
C15 0.0232(10) 0.0282(12) 0.0344(12) 0.0025(10) -0.0020(9) -0.0073(10)
C16 0.0236(10) 0.0304(12) 0.0233(10) 0.0010(9) -0.0008(8) -0.0026(9)
C17 0.0285(11) 0.0494(16) 0.0279(11) 0.0102(12) -0.0001(9) 0.0014(12)
C18 0.0576(16) 0.0271(13) 0.0263(11) -0.0035(10) -0.0080(11) -0.0026(12)
C19 0.0336(12) 0.0281(12) 0.0217(10) -0.0002(9) -0.0048(8) -0.0014(10)
C20 0.0402(13) 0.0276(12) 0.0250(11) 0.0036(9) 0.0001(9) -0.0026(10)
C21 0.0318(11) 0.0298(12) 0.0300(12) 0.0001(10) -0.0009(9) -0.0020(10)
C22 0.0313(11) 0.0300(12) 0.0240(10) -0.0018(9) -0.0023(9) 0.0049(10)
C23 0.0389(13) 0.0349(13) 0.0200(10) 0.0044(10) 0.0007(9) -0.0007(11)
C24 0.0359(12) 0.0306(12) 0.0239(10) 0.0006(10) 0.0001(9) -0.0055(11)
C25 0.0398(14) 0.0560(18) 0.0396(14) 0.0022(14) -0.0101(11) -0.0098(14)
OW1 0.0321(9) 0.0416(10) 0.0242(8) -0.0003(8) 0.0034(7) 0.0014(8)
OW2 0.165(11) 0.114(9) 0.092(7) -0.011(6) -0.056(7) 0.001(9)
OW3 0.165(11) 0.114(9) 0.092(7) -0.011(6) -0.056(7) 0.001(9)

loop_
_atom_type_symbol
_atom_type_description
_atom_type_scat_dispersion_real
_atom_type_scat_dispersion_imag
_atom_type_scat_source
C C 0.0033 0.0016 'International Tables Vol C Tables 4.2.6.8 and 6.1.1.4'
H H 0.0000 0.0000 'International Tables Vol C Tables 4.2.6.8 and 6.1.1.4'
N N 0.0061 0.0033 'International Tables Vol C Tables 4.2.6.8 and 6.1.1.4'
O O 0.0106 0.0060 'International Tables Vol C Tables 4.2.6.8 and 6.1.1.4'
F F 0.0171 0.0103 'International Tables Vol C Tables 4.2.6.8 and 6.1.1.4'

loop_
_geom_angle_atom_site_label_1
_geom_angle_atom_site_label_2
_geom_angle_atom_site_label_3
_geom_angle
C1 O1 C2 113.29(14)
C4 O2 H2O 109.5
C6 O4 C7 117.24(16)
C18 O5 H5O 109.5
C11 O6 C10 111.05(17)
C19 O7 C11 119.88(18)
C12 O8 H8O 109.5
C13 O9 H9O 109.5
C14 O10 H10O 109.5
C15 O11 H11O 109.5
C22 O13 C25 117.0(2)
C16 N1 C3 124.33(18)
C16 N1 H1N 117.8
C3 N1 H1N 117.8
O1 C1 C5 111.19(16)
O1 C1 C9 106.23(15)
C5 C1 C9 110.56(18)
O1 C1 C6 108.90(18)
C5 C1 C6 112.14(17)
C9 C1 C6 107.59(17)
O1 C2 C13 108.10(15)
O1 C2 C3 109.08(16)
C13 C2 C3 113.60(16)
O1 C2 H2 108.7
C13 C2 H2 108.7
C3 C2 H2 108.7
N1 C3 C4 109.14(16)
N1 C3 C2 111.15(17)
C4 C3 C2 109.89(16)
N1 C3 H3 108.9
C4 C3 H3 108.9
C2 C3 H3 108.9
O2 C4 C5 110.64(18)
O2 C4 C3 110.41(16)
C5 C4 C3 110.35(16)
O2 C4 H4 108.5
C5 C4 H4 108.5
C3 C4 H4 108.5
C1 C5 C4 113.57(18)
C1 C5 H51 108.9
C4 C5 H51 108.9
C1 C5 H52 108.9
C4 C5 H52 108.9
H51 C5 H52 107.7
O3 C6 O4 119.5(2)
O3 C6 C1 123.4(2)
O4 C6 C1 117.13(18)
O4 C7 C10 107.13(18)
O4 C7 C8 110.26(17)
C10 C7 C8 113.22(18)
O4 C7 H7 108.7
C10 C7 H7 108.7
C8 C7 H7 108.7
C7 C8 C12 114.18(18)
C7 C8 C9 110.49(17)
C12 C8 C9 112.03(18)
C7 C8 H8 106.5
C12 C8 H8 106.5
C9 C8 H8 106.5
F1 C9 F2 105.71(18)
F1 C9 C8 110.15(17)
F2 C9 C8 110.54(16)
F1 C9 C1 108.79(16)
F2 C9 C1 105.42(16)
C8 C9 C1 115.69(18)
O6 C10 C18 107.8(2)
O6 C10 C7 112.21(18)
C18 C10 C7 111.84(19)
O6 C10 H10 108.3
C18 C10 H10 108.3
C7 C10 H10 108.3
O7 C11 O6 107.35(19)
O7 C11 C12 105.94(19)
O6 C11 C12 110.66(18)
O7 C11 H11 110.9
O6 C11 H11 110.9
C12 C11 H11 110.9
O8 C12 C11 109.76(18)
O8 C12 C8 106.01(18)
C11 C12 C8 109.99(19)
O8 C12 H12 110.3
C11 C12 H12 110.3
C8 C12 H12 110.3
O9 C13 C2 111.72(17)
O9 C13 C14 107.17(16)
C2 C13 C14 111.75(16)
O9 C13 H13 108.7
C2 C13 H13 108.7
C14 C13 H13 108.7
O10 C14 C15 111.83(19)
O10 C14 C13 108.54(17)
C15 C14 C13 112.20(18)
O10 C14 H14 108.0
C15 C14 H14 108.0
C13 C14 H14 108.0
O11 C15 C14 108.85(17)
O11 C15 H151 109.9
C14 C15 H151 109.9
O11 C15 H152 109.9
C14 C15 H152 109.9
H151 C15 H152 108.3
O12 C16 N1 122.2(2)
O12 C16 C17 120.7(2)
N1 C16 C17 117.17(19)
C16 C17 H171 109.5
C16 C17 H172 109.5
H171 C17 H172 109.5
C16 C17 H173 109.5
H171 C17 H173 109.5
H172 C17 H173 109.5
O5 C18 C10 110.8(2)
O5 C18 H181 109.5
C10 C18 H181 109.5
O5 C18 H182 109.5
C10 C18 H182 109.5
H181 C18 H182 108.1
C20 C19 O7 126.0(2)
C20 C19 C24 120.3(2)
O7 C19 C24 113.6(2)
C19 C20 C21 119.5(2)
C19 C20 H20 120.3
C21 C20 H20 120.3
C22 C21 C20 119.9(2)
C22 C21 H21 120.0
C20 C21 H21 120.0
C21 C22 O13 124.5(2)
C21 C22 C23 120.3(2)
O13 C22 C23 115.2(2)
C24 C23 C22 119.9(2)
C24 C23 H23 120.0
C22 C23 H23 120.0
C23 C24 C19 120.1(2)
C23 C24 H24 120.0
C19 C24 H24 120.0
O13 C25 H251 109.5
O13 C25 H252 109.5
H251 C25 H252 109.5
O13 C25 H253 109.5
H251 C25 H253 109.5
H252 C25 H253 109.5
H1W1 OW1 H1W2 106(3)

loop_
_geom_bond_atom_site_label_1
_geom_bond_atom_site_label_2
_geom_bond_distance
F1 C9 1.364(3)
F2 C9 1.375(2)
O1 C1 1.427(2)
O1 C2 1.444(2)
O2 C4 1.427(2)
O2 H2O 0.8400
O3 C6 1.200(3)
O4 C6 1.346(3)
O4 C7 1.466(3)
O5 C18 1.429(3)
O5 H5O 0.8400
O6 C11 1.415(3)
O6 C10 1.433(3)
O7 C19 1.385(3)
O7 C11 1.402(3)
O8 C12 1.423(3)
O8 H8O 0.8400
O9 C13 1.429(2)
O9 H9O 0.8400
O10 C14 1.420(3)
O10 H10O 0.8400
O11 C15 1.423(3)
O11 H11O 0.8400
O12 C16 1.250(3)
O13 C22 1.386(3)
O13 C25 1.432(3)
N1 C16 1.330(3)
N1 C3 1.456(3)
N1 H1N 0.8800
C1 C5 1.525(3)
C1 C9 1.544(3)
C1 C6 1.551(3)
C2 C13 1.519(3)
C2 C3 1.540(3)
C2 H2 1.0000
C3 C4 1.528(3)
C3 H3 1.0000
C4 C5 1.527(3)
C4 H4 1.0000
C5 H51 0.9900
C5 H52 0.9900
C7 C10 1.522(3)
C7 C8 1.524(3)
C7 H7 1.0000
C8 C12 1.532(3)
C8 C9 1.535(3)
C8 H8 1.0000
C10 C18 1.514(4)
C10 H10 1.0000
C11 C12 1.518(3)
C11 H11 1.0000
C12 H12 1.0000
C13 C14 1.532(3)
C13 H13 1.0000
C14 C15 1.521(3)
C14 H14 1.0000
C15 H151 0.9900
C15 H152 0.9900
C16 C17 1.500(3)
C17 H171 0.9800
C17 H172 0.9800
C17 H173 0.9800
C18 H181 0.9900
C18 H182 0.9900
C19 C20 1.379(3)
C19 C24 1.391(3)
C20 C21 1.406(3)
C20 H20 0.9500
C21 C22 1.381(3)
C21 H21 0.9500
C22 C23 1.387(4)
C23 C24 1.383(3)
C23 H23 0.9500
C24 H24 0.9500
C25 H251 0.9800
C25 H252 0.9800
C25 H253 0.9800
OW1 H1W1 0.85(4)
OW1 H1W2 0.88(4)
OW2 OW3 1.03(3)

loop_
_geom_torsion_atom_site_label_1
_geom_torsion_atom_site_label_2
_geom_torsion_atom_site_label_3
_geom_torsion_atom_site_label_4
_geom_torsion
C2 O1 C1 C5 57.9(2)
C2 O1 C1 C9 178.20(16)
C2 O1 C1 C6 -66.2(2)
C1 O1 C2 C13 172.73(16)
C1 O1 C2 C3 -63.3(2)
C16 N1 C3 C4 -141.5(2)
C16 N1 C3 C2 97.2(2)
O1 C2 C3 N1 -179.65(15)
C13 C2 C3 N1 -59.0(2)
O1 C2 C3 C4 59.4(2)
C13 C2 C3 C4 -179.91(17)
N1 C3 C4 O2 63.1(2)
C2 C3 C4 O2 -174.78(16)
N1 C3 C4 C5 -174.26(17)
C2 C3 C4 C5 -52.1(2)
O1 C1 C5 C4 -49.6(2)
C9 C1 C5 C4 -167.32(18)
C6 C1 C5 C4 72.6(2)
O2 C4 C5 C1 170.26(17)
C3 C4 C5 C1 47.8(2)
C7 O4 C6 O3 -167.0(2)
C7 O4 C6 C1 13.5(3)
O1 C1 C6 O3 105.0(2)
C5 C1 C6 O3 -18.5(3)
C9 C1 C6 O3 -140.3(2)
O1 C1 C6 O4 -75.5(2)
C5 C1 C6 O4 161.03(18)
C9 C1 C6 O4 39.2(2)
C6 O4 C7 C10 176.92(18)
C6 O4 C7 C8 -59.5(2)
O4 C7 C8 C12 -81.8(2)
C10 C7 C8 C12 38.2(3)
O4 C7 C8 C9 45.6(2)
C10 C7 C8 C9 165.57(18)
C7 C8 C9 F1 130.85(18)
C12 C8 C9 F1 -100.6(2)
C7 C8 C9 F2 -112.70(19)
C12 C8 C9 F2 15.8(3)
C7 C8 C9 C1 7.0(2)
C12 C8 C9 C1 135.51(19)
O1 C1 C9 F1 -56.4(2)
C5 C1 C9 F1 64.3(2)
C6 C1 C9 F1 -172.92(16)
O1 C1 C9 F2 -169.42(16)
C5 C1 C9 F2 -48.7(2)
C6 C1 C9 F2 74.1(2)
O1 C1 C9 C8 68.1(2)
C5 C1 C9 C8 -171.11(18)
C6 C1 C9 C8 -48.4(2)
C11 O6 C10 C18 -175.82(18)
C11 O6 C10 C7 60.6(2)
O4 C7 C10 O6 76.2(2)
C8 C7 C10 O6 -45.6(3)
O4 C7 C10 C18 -45.1(2)
C8 C7 C10 C18 -166.9(2)
C19 O7 C11 O6 -91.4(2)
C19 O7 C11 C12 150.3(2)
C10 O6 C11 O7 177.67(17)
C10 O6 C11 C12 -67.2(2)
O7 C11 C12 O8 -70.4(2)
O6 C11 C12 O8 173.52(18)
O7 C11 C12 C8 173.30(19)
O6 C11 C12 C8 57.3(2)
C7 C8 C12 O8 -161.85(17)
C9 C8 C12 O8 71.6(2)
C7 C8 C12 C11 -43.3(3)
C9 C8 C12 C11 -169.81(19)
O1 C2 C13 O9 70.8(2)
C3 C2 C13 O9 -50.4(2)
O1 C2 C13 C14 -49.3(2)
C3 C2 C13 C14 -170.52(17)
O9 C13 C14 O10 -170.53(17)
C2 C13 C14 O10 -47.8(2)
O9 C13 C14 C15 65.4(2)
C2 C13 C14 C15 -171.91(18)
O10 C14 C15 O11 -58.4(2)
C13 C14 C15 O11 63.8(2)
C3 N1 C16 O12 -6.2(3)
C3 N1 C16 C17 173.9(2)
O6 C10 C18 O5 66.6(3)
C7 C10 C18 O5 -169.6(2)
C11 O7 C19 C20 1.4(4)
C11 O7 C19 C24 -177.6(2)
O7 C19 C20 C21 -177.5(2)
C24 C19 C20 C21 1.5(4)
C19 C20 C21 C22 -1.6(4)
C20 C21 C22 O13 -178.0(2)
C20 C21 C22 C23 1.3(4)
C25 O13 C22 C21 4.3(4)
C25 O13 C22 C23 -175.0(2)
C21 C22 C23 C24 -0.9(4)
O13 C22 C23 C24 178.4(2)
C22 C23 C24 C19 0.8(4)
C20 C19 C24 C23 -1.1(4)
O7 C19 C24 C23 178.0(2)
